data_7251178
loop_
_publ_author_name
'Gasol-Cardona, Julia'
'Ward, Martin R.'
'Comboni, Davide'
'Hanfland, Micheal'
'Scatena, Rebecca'
'Warren, Mark R.'
'Maloney, Andrew G. P.'
'Oswald, Iain D. H.'

_publ_section_title
;
 Pressure-induced phase behaviour and compressibility of the racemic and
 chiral solid forms, ofloxacin and levofloxacin
;
_journal_issue 47
_journal_name_full CrystEngComm
_journal_page_first 7662
_journal_page_last 7676
_journal_paper_doi 10.1039/D5CE00855G
_journal_volume 27
_journal_year 2025
_chemical_formula_moiety 'C18 H20 F N3 O4, 0.25(H4 O2)'
_chemical_formula_sum 'C18 H21 F N3 O4.5'
_chemical_formula_weight 370.38
_chemical_name_systematic 'Levofloxacin hydrate'
_space_group_crystal_system monoclinic
_space_group_IT_number 5
_space_group_name_Hall 'C 2y'
_space_group_name_H-M_alt 'C 1 2 1'
_atom_sites_solution_hydrogens mixed
_audit_creation_method SHELXL-2019/3
_audit_update_record
;
2025-08-19 deposited with the CCDC.	2025-10-29 downloaded from the CCDC.
;
_cell_angle_alpha 90
_cell_angle_beta 113.490(4)
_cell_angle_gamma 90
_cell_formula_units_Z 8
_cell_length_a 28.1035(17)
_cell_length_b 6.5548(4)
_cell_length_c 18.263(2)
_cell_measurement_pressure 1.26
_cell_measurement_reflns_used 14280
_cell_measurement_temperature 298(2)
_cell_measurement_theta_max 24.745
_cell_measurement_theta_min 2.347
_cell_volume 3085.5(4)
_computing_cell_refinement 'SAINT V8.40B (?, 2016)'
_computing_data_reduction 'SAINT V8.40B (?, 2016)'
_computing_molecular_graphics 'Olex2 1.5 (Dolomanov et al., 2009)'
_computing_publication_material 'Olex2 1.5 (Dolomanov et al., 2009)'
_computing_structure_refinement 'XL  (Sheldrick, 2008)'
_diffrn_ambient_temperature 298(2)
_diffrn_measured_fraction_theta_full 0.619
_diffrn_measured_fraction_theta_max 0.619
_diffrn_measurement_device_type 'Bruker D8 Photon III'
_diffrn_radiation_type MoK\a
_diffrn_radiation_wavelength 0.71073
_diffrn_reflns_av_R_equivalents 0.0651
_diffrn_reflns_av_unetI/netI 0.0713
_diffrn_reflns_Laue_measured_fraction_full 0.619
_diffrn_reflns_Laue_measured_fraction_max 0.619
_diffrn_reflns_limit_h_max 32
_diffrn_reflns_limit_h_min -32
_diffrn_reflns_limit_k_max 7
_diffrn_reflns_limit_k_min -7
_diffrn_reflns_limit_l_max 13
_diffrn_reflns_limit_l_min -14
_diffrn_reflns_number 14280
_diffrn_reflns_point_group_measured_fraction_full 0.605
_diffrn_reflns_point_group_measured_fraction_max 0.605
_diffrn_reflns_theta_full 24.745
_diffrn_reflns_theta_max 24.745
_diffrn_reflns_theta_min 2.347
_exptl_absorpt_coefficient_mu 0.124
_exptl_crystal_colour 'clear colourless'
_exptl_crystal_density_diffrn 1.595
_exptl_crystal_description plate
_exptl_crystal_F_000 1560
_exptl_crystal_recrystallization_method 'Re-crystallisation from solvent: acetonitrile'
_exptl_crystal_size_max 0.18
_exptl_crystal_size_mid 0.09
_exptl_crystal_size_min 0.02
_refine_diff_density_max 0.542
_refine_diff_density_min -0.548
_refine_diff_density_rms 0.158
_refine_ls_abs_structure_details
;
 Flack x determined using 757 quotients [(I+)-(I-)]/[(I+)+(I-)]
 (Parsons, Flack and Wagner, Acta Cryst. B69 (2013) 249-259).
;
_refine_ls_abs_structure_Flack -0.7(8)
_refine_ls_extinction_method none
_refine_ls_goodness_of_fit_ref 1.034
_refine_ls_hydrogen_treatment constr
_refine_ls_matrix_type full
_refine_ls_number_parameters 225
_refine_ls_number_reflns 3200
_refine_ls_number_restraints 123
_refine_ls_restrained_S_all 1.999
_refine_ls_R_factor_all 0.1250
_refine_ls_R_factor_gt 0.0794
_refine_ls_shift/su_max 0.000
_refine_ls_shift/su_mean 0.000
_refine_ls_structure_factor_coef Fsqd
_refine_ls_weighting_details 'w=1/[\s^2^(Fo^2^)+(0.1743P)^2^+3.1394P] where P=(Fo^2^+2Fc^2^)/3'
_refine_ls_weighting_scheme calc
_refine_ls_wR_factor_gt 0.2173
_refine_ls_wR_factor_ref 0.2642
_reflns_Friedel_coverage 0.783
_reflns_Friedel_fraction_full 0.588
_reflns_Friedel_fraction_max 0.588
_reflns_number_gt 2189
_reflns_number_total 3200
_reflns_threshold_expression 'I > 2\s(I)'
_cod_data_source_file d5ce00855g2.cif
_cod_data_source_block LH_PE_1p26
_cod_depositor_comments 'Adding full bibliography for 7251165--7251187.cif.'
_cod_original_cell_volume 3085.5(5)
_cod_original_sg_symbol_H-M 'C 2'
_cod_original_formula_sum 'C18 H21 F N3 O4.50'
_cod_database_code 7251178
_shelx_shelxl_version_number 2019/3
_shelx_space_group_comment
;
The symmetry employed for this shelxl refinement is uniquely defined
by the following loop, which should always be used as a source of
symmetry information in preference to the above space-group names.
They are only intended as comments.
;
_shelx_estimated_absorpt_t_min 0.978
_shelx_estimated_absorpt_t_max 0.998

loop_
_space_group_symop_operation_xyz
'x, y, z'
'-x, y, -z'
'x+1/2, y+1/2, z'
'-x+1/2, y+1/2, -z'

loop_
_atom_site_label
_atom_site_type_symbol
_atom_site_fract_x
_atom_site_fract_y
_atom_site_fract_z
_atom_site_U_iso_or_equiv
_atom_site_adp_type
_atom_site_occupancy
_atom_site_site_symmetry_order
_atom_site_calc_flag
_atom_site_refinement_flags_posn
_atom_site_refinement_flags_adp
_atom_site_refinement_flags_occupancy
_atom_site_disorder_assembly
_atom_site_disorder_group
F1 F 0.2084(2) 0.4498(9) 0.7291(6) 0.0425(16) Uiso 1 1 d D U . . .
O1 O 0.3207(3) 0.4765(12) 1.2281(7) 0.051(2) Uiso 1 1 d D U . . .
O2 O 0.3744(3) 0.4756(12) 1.1646(7) 0.045(2) Uiso 1 1 d D U . . .
H2 H 0.371601 0.445443 1.119503 0.067 Uiso 1 1 calc R U . . .
O3 O 0.3359(2) 0.4805(9) 1.0137(6) 0.0317(17) Uiso 1 1 d D U . . .
O4 O 0.1021(2) 0.4557(9) 0.8742(6) 0.0339(17) Uiso 1 1 d D U . . .
N1 N 0.1911(2) 0.4629(11) 1.0171(6) 0.0260(18) Uiso 1 1 d D U . . .
N2 N 0.1113(3) 0.4740(11) 0.7272(6) 0.034(2) Uiso 1 1 d D U . . .
N3 N 0.0139(3) 0.6402(11) 0.6255(7) 0.034(2) Uiso 1 1 d D U . . .
C1 C 0.2340(3) 0.4636(13) 1.0853(7) 0.031(2) Uiso 1 1 d D U . . .
H1 H 0.229796 0.460035 1.133218 0.037 Uiso 1 1 calc R U . . .
C2 C 0.2836(3) 0.4693(14) 1.0885(7) 0.030(2) Uiso 1 1 d D U . . .
C3 C 0.2913(3) 0.4728(12) 1.0154(7) 0.021(2) Uiso 1 1 d D U . . .
C4 C 0.2485(3) 0.4664(13) 0.8676(7) 0.027(2) Uiso 1 1 d D U . . .
H4 H 0.280833 0.467057 0.864796 0.032 Uiso 1 1 calc R U . . .
C5 C 0.2046(3) 0.4629(13) 0.7998(7) 0.028(2) Uiso 1 1 d D U . . .
C6 C 0.1540(3) 0.4653(13) 0.7990(7) 0.026(2) Uiso 1 1 d D U . . .
C7 C 0.1507(3) 0.4606(13) 0.8727(7) 0.025(2) Uiso 1 1 d D U . . .
C8 C 0.1955(3) 0.4625(13) 0.9437(7) 0.026(2) Uiso 1 1 d D U . . .
C9 C 0.2449(3) 0.4690(12) 0.9418(7) 0.022(2) Uiso 1 1 d D U . . .
C10 C 0.3274(3) 0.4751(13) 1.1671(7) 0.030(2) Uiso 1 1 d D U . . .
C11 C 0.1004(3) 0.5412(14) 0.9444(7) 0.038(3) Uiso 1 1 d D U . . .
H11A H 0.065780 0.524812 0.943067 0.045 Uiso 1 1 calc R U . . .
H11B H 0.107642 0.686186 0.945764 0.045 Uiso 1 1 calc R U . . .
C12 C 0.1388(3) 0.4435(13) 1.0188(7) 0.031(2) Uiso 1 1 d D U . . .
H12 H 0.130170 0.298998 1.019891 0.037 Uiso 1 1 calc R U . . .
C13 C 0.1351(4) 0.5517(16) 1.0890(8) 0.042(3) Uiso 1 1 d D U . . .
H13A H 0.152954 0.473789 1.136636 0.064 Uiso 1 1 calc R U . . .
H13B H 0.099333 0.566343 1.080552 0.064 Uiso 1 1 calc R U . . .
H13C H 0.150786 0.684182 1.094602 0.064 Uiso 1 1 calc R U . . .
C14 C 0.0629(3) 0.3640(13) 0.7097(10) 0.038(3) Uiso 1 1 d D U . . .
H14A H 0.066308 0.279332 0.755101 0.046 Uiso 1 1 calc R U . . .
H14B H 0.056136 0.275360 0.664143 0.046 Uiso 1 1 calc R U . . .
C15 C 0.0180(3) 0.5092(13) 0.6920(8) 0.034(2) Uiso 1 1 d D U . . .
H15A H -0.013918 0.432717 0.678790 0.041 Uiso 1 1 calc R U . . .
H15B H 0.023395 0.591780 0.738777 0.041 Uiso 1 1 calc R U . . .
C16 C 0.0620(3) 0.7599(14) 0.6477(10) 0.040(3) Uiso 1 1 d D U . . .
H16A H 0.067263 0.841291 0.694637 0.048 Uiso 1 1 calc R U . . .
H16B H 0.059088 0.851826 0.604480 0.048 Uiso 1 1 calc R U . . .
C17 C 0.1079(3) 0.6197(13) 0.6648(8) 0.033(2) Uiso 1 1 d D U . . .
H17A H 0.104175 0.546876 0.616601 0.040 Uiso 1 1 calc R U . . .
H17B H 0.139578 0.699541 0.681913 0.040 Uiso 1 1 calc R U . . .
C18 C -0.0305(4) 0.7782(15) 0.6034(13) 0.052(3) Uiso 1 1 d D U . . .
H18A H -0.061661 0.700144 0.591341 0.078 Uiso 1 1 calc R U . . .
H18B H -0.033323 0.856163 0.557409 0.078 Uiso 1 1 calc R U . . .
H18C H -0.025769 0.868798 0.647096 0.078 Uiso 1 1 calc R U . . .
F2 F 0.28676(19) 0.7266(8) 0.7617(5) 0.0391(15) Uiso 1 1 d D U . . .
O5 O 0.1836(3) 0.6959(12) 0.2640(7) 0.060(3) Uiso 1 1 d D U . . .
O6 O 0.1287(2) 0.7097(12) 0.3245(7) 0.043(2) Uiso 1 1 d D U . . .
H6 H 0.130902 0.696144 0.370369 0.065 Uiso 1 1 calc R U . . .
O7 O 0.1628(2) 0.6790(9) 0.4742(6) 0.0328(17) Uiso 1 1 d D U . . .
O8 O 0.3967(2) 0.6881(9) 0.6246(6) 0.0377(18) Uiso 1 1 d D U . . .
N4 N 0.3092(2) 0.6599(10) 0.4786(6) 0.0293(19) Uiso 1 1 d D U . . .
N5 N 0.3846(2) 0.7103(11) 0.7678(6) 0.032(2) Uiso 1 1 d D U . . .
N6 N 0.4832(3) 0.5847(11) 0.8787(7) 0.036(2) Uiso 1 1 d D U . . .
C19 C 0.2680(3) 0.6647(13) 0.4095(8) 0.035(3) Uiso 1 1 d D U . . .
H19 H 0.273221 0.656012 0.362408 0.041 Uiso 1 1 calc R U . . .
C20 C 0.2177(3) 0.6820(13) 0.4047(7) 0.031(2) Uiso 1 1 d D U . . .
C21 C 0.2080(3) 0.6787(12) 0.4751(7) 0.026(2) Uiso 1 1 d D U . . .
C22 C 0.2485(3) 0.6925(13) 0.6237(7) 0.030(2) Uiso 1 1 d D U . . .
H22 H 0.215895 0.692951 0.625515 0.036 Uiso 1 1 calc R U . . .
C23 C 0.2915(3) 0.7024(13) 0.6917(7) 0.029(2) Uiso 1 1 d D U . . .
C24 C 0.3426(3) 0.6999(13) 0.6948(6) 0.025(2) Uiso 1 1 d D U . . .
C25 C 0.3474(3) 0.6950(12) 0.6216(7) 0.025(2) Uiso 1 1 d D U . . .
C26 C 0.3032(3) 0.6815(12) 0.5493(7) 0.026(2) Uiso 1 1 d D U . . .
C27 C 0.2532(3) 0.6815(12) 0.5508(7) 0.024(2) Uiso 1 1 d D U . . .
C28 C 0.1758(3) 0.6954(13) 0.3236(7) 0.033(2) Uiso 1 1 d D U . . .
C29 C 0.3994(3) 0.7420(14) 0.5502(7) 0.033(2) Uiso 1 1 d D U . . .
H29A H 0.434432 0.721188 0.553993 0.040 Uiso 1 1 calc R U . . .
H29B H 0.390819 0.885154 0.539140 0.040 Uiso 1 1 calc R U . . .
C30 C 0.3623(3) 0.6144(14) 0.4833(7) 0.032(2) Uiso 1 1 d D U . . .
H30 H 0.369792 0.470303 0.497548 0.038 Uiso 1 1 calc R U . . .
C31 C 0.3684(4) 0.6517(18) 0.4060(9) 0.055(3) Uiso 1 1 d D U . . .
H31A H 0.348739 0.551964 0.367205 0.082 Uiso 1 1 calc R U . . .
H31B H 0.404328 0.641294 0.414921 0.082 Uiso 1 1 calc R U . . .
H31C H 0.355871 0.785790 0.386544 0.082 Uiso 1 1 calc R U . . .
C32 C 0.4304(3) 0.8350(12) 0.7839(9) 0.029(2) Uiso 1 1 d D U . . .
H32A H 0.433899 0.932187 0.825774 0.035 Uiso 1 1 calc R U . . .
H32B H 0.426395 0.911066 0.736203 0.035 Uiso 1 1 calc R U . . .
C33 C 0.4787(3) 0.7044(13) 0.8092(7) 0.033(2) Uiso 1 1 d D U . . .
H33A H 0.476584 0.614309 0.765846 0.040 Uiso 1 1 calc R U . . .
H33B H 0.509017 0.790464 0.822061 0.040 Uiso 1 1 calc R U . . .
C34 C 0.4377(3) 0.4489(14) 0.8581(9) 0.041(3) Uiso 1 1 d D U . . .
H34A H 0.441505 0.364843 0.903856 0.049 Uiso 1 1 calc R U . . .
H34B H 0.435596 0.359428 0.814623 0.049 Uiso 1 1 calc R U . . .
C35 C 0.3889(3) 0.5743(14) 0.8339(8) 0.037(3) Uiso 1 1 d D U . . .
H35A H 0.358931 0.484730 0.817433 0.045 Uiso 1 1 calc R U . . .
H35B H 0.389581 0.654326 0.878968 0.045 Uiso 1 1 calc R U . . .
C36 C 0.5309(4) 0.4638(17) 0.9082(12) 0.055(3) Uiso 1 1 d D U . . .
H36A H 0.534029 0.392063 0.864473 0.083 Uiso 1 1 calc R U . . .
H36B H 0.529788 0.367474 0.947046 0.083 Uiso 1 1 calc R U . . .
H36C H 0.560203 0.552568 0.932347 0.083 Uiso 1 1 calc R U . . .
O9 O 0.000000 0.3537(18) 0.500000 0.058(4) Uiso 1 2 d DGS . P . .
H9A H -0.001872 0.436909 0.464444 0.088 Uiso 0.5 1 d DG U P . .
H9B H -0.023033 0.391870 0.515042 0.088 Uiso 0.5 1 d DG U P . .
O10 O 0.000000 0.3847(17) 1.000000 0.053(3) Uiso 1 2 d DGS . P . .
H10A H -0.015930 0.283571 0.974487 0.079 Uiso 0.5 1 d DG U P . .
H10B H -0.018800 0.482819 0.976797 0.079 Uiso 0.5 1 d DG U P . .

loop_
_atom_type_symbol
_atom_type_description
_atom_type_scat_dispersion_real
_atom_type_scat_dispersion_imag
_atom_type_scat_source
C C 0.0033 0.0016 'International Tables Vol C Tables 4.2.6.8 and 6.1.1.4'
H H 0.0000 0.0000 'International Tables Vol C Tables 4.2.6.8 and 6.1.1.4'
F F 0.0171 0.0103 'International Tables Vol C Tables 4.2.6.8 and 6.1.1.4'
N N 0.0061 0.0033 'International Tables Vol C Tables 4.2.6.8 and 6.1.1.4'
O O 0.0106 0.0060 'International Tables Vol C Tables 4.2.6.8 and 6.1.1.4'

loop_
_geom_angle_atom_site_label_1
_geom_angle_atom_site_label_2
_geom_angle_atom_site_label_3
_geom_angle
_geom_angle_site_symmetry_1
_geom_angle_site_symmetry_3
_geom_angle_publ_flag
C10 O2 H2 109.5 . . ?
C7 O4 C11 113.6(8) . . ?
C1 N1 C8 120.1(8) . . ?
C1 N1 C12 120.6(9) . . ?
C8 N1 C12 119.0(8) . . ?
C6 N2 C14 124.7(9) . . ?
C6 N2 C17 121.9(8) . . ?
C14 N2 C17 112.9(8) . . ?
C15 N3 C18 111.7(10) . . ?
C15 N3 C16 109.0(9) . . ?
C18 N3 C16 109.6(7) . . ?
N1 C1 C2 124.1(11) . . ?
N1 C1 H1 117.9 . . ?
C2 C1 H1 117.9 . . ?
C1 C2 C3 119.1(9) . . ?
C1 C2 C10 118.9(10) . . ?
C3 C2 C10 122.0(8) . . ?
O3 C3 C2 122.7(9) . . ?
O3 C3 C9 120.7(9) . . ?
C2 C3 C9 116.6(7) . . ?
C5 C4 C9 119.6(8) . . ?
C5 C4 H4 120.2 . . ?
C9 C4 H4 120.2 . . ?
F1 C5 C4 119.3(8) . . ?
F1 C5 C6 117.1(8) . . ?
C4 C5 C6 123.6(10) . . ?
N2 C6 C7 123.6(7) . . ?
N2 C6 C5 120.0(10) . . ?
C7 C6 C5 116.5(8) . . ?
O4 C7 C6 118.1(8) . . ?
O4 C7 C8 120.9(9) . . ?
C6 C7 C8 121.0(8) . . ?
N1 C8 C7 120.0(8) . . ?
N1 C8 C9 119.3(8) . . ?
C7 C8 C9 120.7(9) . . ?
C4 C9 C8 118.5(8) . . ?
C4 C9 C3 120.7(7) . . ?
C8 C9 C3 120.8(9) . . ?
O1 C10 O2 123.5(10) . . ?
O1 C10 C2 121.7(9) . . ?
O2 C10 C2 114.8(10) . . ?
O4 C11 C12 112.3(8) . . ?
O4 C11 H11A 109.1 . . ?
C12 C11 H11A 109.1 . . ?
O4 C11 H11B 109.1 . . ?
C12 C11 H11B 109.1 . . ?
H11A C11 H11B 107.9 . . ?
N1 C12 C11 107.7(8) . . ?
N1 C12 C13 112.4(8) . . ?
C11 C12 C13 107.6(8) . . ?
N1 C12 H12 109.7 . . ?
C11 C12 H12 109.7 . . ?
C13 C12 H12 109.7 . . ?
C12 C13 H13A 109.5 . . ?
C12 C13 H13B 109.5 . . ?
H13A C13 H13B 109.5 . . ?
C12 C13 H13C 109.5 . . ?
H13A C13 H13C 109.5 . . ?
H13B C13 H13C 109.5 . . ?
N2 C14 C15 111.3(7) . . ?
N2 C14 H14A 109.4 . . ?
C15 C14 H14A 109.4 . . ?
N2 C14 H14B 109.4 . . ?
C15 C14 H14B 109.4 . . ?
H14A C14 H14B 108.0 . . ?
N3 C15 C14 109.4(9) . . ?
N3 C15 H15A 109.8 . . ?
C14 C15 H15A 109.8 . . ?
N3 C15 H15B 109.8 . . ?
C14 C15 H15B 109.8 . . ?
H15A C15 H15B 108.2 . . ?
N3 C16 C17 110.3(7) . . ?
N3 C16 H16A 109.6 . . ?
C17 C16 H16A 109.6 . . ?
N3 C16 H16B 109.6 . . ?
C17 C16 H16B 109.6 . . ?
H16A C16 H16B 108.1 . . ?
N2 C17 C16 110.1(9) . . ?
N2 C17 H17A 109.6 . . ?
C16 C17 H17A 109.6 . . ?
N2 C17 H17B 109.6 . . ?
C16 C17 H17B 109.6 . . ?
H17A C17 H17B 108.2 . . ?
N3 C18 H18A 109.5 . . ?
N3 C18 H18B 109.5 . . ?
H18A C18 H18B 109.5 . . ?
N3 C18 H18C 109.5 . . ?
H18A C18 H18C 109.5 . . ?
H18B C18 H18C 109.5 . . ?
C28 O6 H6 109.5 . . ?
C25 O8 C29 112.9(8) . . ?
C19 N4 C26 120.1(8) . . ?
C19 N4 C30 122.2(9) . . ?
C26 N4 C30 117.5(8) . . ?
C24 N5 C32 124.6(9) . . ?
C24 N5 C35 121.4(8) . . ?
C32 N5 C35 113.7(8) . . ?
C33 N6 C36 111.2(10) . . ?
C33 N6 C34 109.7(9) . . ?
C36 N6 C34 109.9(7) . . ?
N4 C19 C20 122.9(11) . . ?
N4 C19 H19 118.5 . . ?
C20 C19 H19 118.5 . . ?
C19 C20 C21 120.1(9) . . ?
C19 C20 C28 116.9(10) . . ?
C21 C20 C28 122.9(8) . . ?
O7 C21 C20 122.9(9) . . ?
O7 C21 C27 120.3(9) . . ?
C20 C21 C27 116.8(7) . . ?
C23 C22 C27 119.5(9) . . ?
C23 C22 H22 120.3 . . ?
C27 C22 H22 120.3 . . ?
C22 C23 F2 119.2(8) . . ?
C22 C23 C24 124.2(10) . . ?
F2 C23 C24 116.5(8) . . ?
N5 C24 C25 123.5(8) . . ?
N5 C24 C23 120.0(9) . . ?
C25 C24 C23 116.4(8) . . ?
O8 C25 C24 116.4(8) . . ?
O8 C25 C26 122.5(9) . . ?
C24 C25 C26 120.9(8) . . ?
N4 C26 C25 119.6(8) . . ?
N4 C26 C27 120.9(8) . . ?
C25 C26 C27 119.5(9) . . ?
C22 C27 C26 119.5(9) . . ?
C22 C27 C21 122.0(7) . . ?
C26 C27 C21 118.5(9) . . ?
O5 C28 O6 123.7(10) . . ?
O5 C28 C20 123.4(9) . . ?
O6 C28 C20 112.9(10) . . ?
O8 C29 C30 110.6(8) . . ?
O8 C29 H29A 109.5 . . ?
C30 C29 H29A 109.5 . . ?
O8 C29 H29B 109.5 . . ?
C30 C29 H29B 109.5 . . ?
H29A C29 H29B 108.1 . . ?
N4 C30 C29 106.8(8) . . ?
N4 C30 C31 113.5(8) . . ?
C29 C30 C31 111.7(9) . . ?
N4 C30 H30 108.2 . . ?
C29 C30 H30 108.2 . . ?
C31 C30 H30 108.2 . . ?
C30 C31 H31A 109.5 . . ?
C30 C31 H31B 109.5 . . ?
H31A C31 H31B 109.5 . . ?
C30 C31 H31C 109.5 . . ?
H31A C31 H31C 109.5 . . ?
H31B C31 H31C 109.5 . . ?
N5 C32 C33 111.0(7) . . ?
N5 C32 H32A 109.4 . . ?
C33 C32 H32A 109.4 . . ?
N5 C32 H32B 109.4 . . ?
C33 C32 H32B 109.4 . . ?
H32A C32 H32B 108.0 . . ?
N6 C33 C32 109.1(9) . . ?
N6 C33 H33A 109.9 . . ?
C32 C33 H33A 109.9 . . ?
N6 C33 H33B 109.9 . . ?
C32 C33 H33B 109.9 . . ?
H33A C33 H33B 108.3 . . ?
N6 C34 C35 109.9(7) . . ?
N6 C34 H34A 109.7 . . ?
C35 C34 H34A 109.7 . . ?
N6 C34 H34B 109.7 . . ?
C35 C34 H34B 109.7 . . ?
H34A C34 H34B 108.2 . . ?
N5 C35 C34 109.9(9) . . ?
N5 C35 H35A 109.7 . . ?
C34 C35 H35A 109.7 . . ?
N5 C35 H35B 109.7 . . ?
C34 C35 H35B 109.7 . . ?
H35A C35 H35B 108.2 . . ?
N6 C36 H36A 109.5 . . ?
N6 C36 H36B 109.5 . . ?
H36A C36 H36B 109.5 . . ?
N6 C36 H36C 109.5 . . ?
H36A C36 H36C 109.5 . . ?
H36B C36 H36C 109.5 . . ?
H9A O9 H9B 104.1 . . ?
H9A O9 H9A 98.3 . 2_556 ?
H9B O9 H9A 50.6 . 2_556 ?
H9A O9 H9B 50.6 . 2_556 ?
H9B O9 H9B 145.2 . 2_556 ?
H9A O9 H9B 104.1 2_556 2_556 ?
H10A O10 H10B 103.9 . . ?
H10A O10 H10A 74.2 . 2_557 ?
H10B O10 H10A 172.6 . 2_557 ?
H10A O10 H10B 172.6 . 2_557 ?
H10B O10 H10B 78.9 . 2_557 ?
H10A O10 H10B 103.9 2_557 2_557 ?

loop_
_geom_bond_atom_site_label_1
_geom_bond_atom_site_label_2
_geom_bond_distance
_geom_bond_site_symmetry_2
_geom_bond_publ_flag
F1 C5 1.339(10) . ?
O1 C10 1.203(11) . ?
O2 C10 1.338(9) . ?
O2 H2 0.8200 . ?
O3 C3 1.267(8) . ?
O4 C7 1.378(8) . ?
O4 C11 1.418(11) . ?
N1 C1 1.344(10) . ?
N1 C8 1.394(10) . ?
N1 C12 1.489(9) . ?
N2 C6 1.382(10) . ?
N2 C14 1.457(9) . ?
N2 C17 1.460(11) . ?
N3 C15 1.455(11) . ?
N3 C18 1.462(9) . ?
N3 C16 1.475(9) . ?
C1 C2 1.372(9) . ?
C1 H1 0.9300 . ?
C2 C3 1.436(11) . ?
C2 C10 1.471(11) . ?
C3 C9 1.453(10) . ?
C4 C5 1.355(10) . ?
C4 C9 1.400(10) . ?
C4 H4 0.9300 . ?
C5 C6 1.417(10) . ?
C6 C7 1.387(10) . ?
C7 C8 1.400(10) . ?
C8 C9 1.403(9) . ?
C11 C12 1.500(11) . ?
C11 H11A 0.9700 . ?
C11 H11B 0.9700 . ?
C12 C13 1.504(12) . ?
C12 H12 0.9800 . ?
C13 H13A 0.9600 . ?
C13 H13B 0.9600 . ?
C13 H13C 0.9600 . ?
C14 C15 1.511(9) . ?
C14 H14A 0.9700 . ?
C14 H14B 0.9700 . ?
C15 H15A 0.9700 . ?
C15 H15B 0.9700 . ?
C16 C17 1.511(9) . ?
C16 H16A 0.9700 . ?
C16 H16B 0.9700 . ?
C17 H17A 0.9700 . ?
C17 H17B 0.9700 . ?
C18 H18A 0.9600 . ?
C18 H18B 0.9600 . ?
C18 H18C 0.9600 . ?
F2 C23 1.347(10) . ?
O5 C28 1.190(11) . ?
O6 C28 1.336(9) . ?
O6 H6 0.8200 . ?
O7 C21 1.263(8) . ?
O8 C25 1.365(8) . ?
O8 C29 1.435(11) . ?
N4 C19 1.329(10) . ?
N4 C26 1.375(10) . ?
N4 C30 1.489(9) . ?
N5 C24 1.385(10) . ?
N5 C32 1.452(8) . ?
N5 C35 1.466(11) . ?
N6 C33 1.454(11) . ?
N6 C36 1.463(10) . ?
N6 C34 1.478(9) . ?
C19 C20 1.385(10) . ?
C19 H19 0.9300 . ?
C20 C21 1.418(11) . ?
C20 C28 1.483(11) . ?
C21 C27 1.458(11) . ?
C22 C23 1.345(10) . ?
C22 C27 1.391(11) . ?
C22 H22 0.9300 . ?
C23 C24 1.413(9) . ?
C24 C25 1.397(10) . ?
C25 C26 1.409(10) . ?
C26 C27 1.417(9) . ?
C29 C30 1.505(10) . ?
C29 H29A 0.9700 . ?
C29 H29B 0.9700 . ?
C30 C31 1.508(12) . ?
C30 H30 0.9800 . ?
C31 H31A 0.9600 . ?
C31 H31B 0.9600 . ?
C31 H31C 0.9600 . ?
C32 C33 1.514(9) . ?
C32 H32A 0.9700 . ?
C32 H32B 0.9700 . ?
C33 H33A 0.9700 . ?
C33 H33B 0.9700 . ?
C34 C35 1.508(9) . ?
C34 H34A 0.9700 . ?
C34 H34B 0.9700 . ?
C35 H35A 0.9700 . ?
C35 H35B 0.9700 . ?
C36 H36A 0.9600 . ?
C36 H36B 0.9600 . ?
C36 H36C 0.9600 . ?
O9 H9A 0.8334 . ?
O9 H9B 0.8359 . ?
O9 H9A 0.8(3) 2_556 ?
O9 H9B 0.84(14) 2_556 ?
O10 H10A 0.8311 . ?
O10 H10B 0.8329 . ?
O10 H10A 0.8(2) 2_557 ?
O10 H10B 0.83(18) 2_557 ?

loop_
_geom_hbond_atom_site_label_D
_geom_hbond_atom_site_label_H
_geom_hbond_atom_site_label_A
_geom_hbond_distance_DH
_geom_hbond_distance_HA
_geom_hbond_distance_DA
_geom_hbond_angle_DHA
_geom_hbond_site_symmetry_A
_geom_hbond_publ_flag
O2 H2 O3 0.82 1.80 2.528(15) 146.7 . yes
O6 H6 O7 0.82 1.75 2.519(14) 155.9 . yes
O10 H10A N6 0.83 2.17 2.858(13) 139.5 3_445 yes
O9 H9B N3 0.84 2.47 2.866(12) 109.7 . yes

loop_
_geom_torsion_atom_site_label_1
_geom_torsion_atom_site_label_2
_geom_torsion_atom_site_label_3
_geom_torsion_atom_site_label_4
_geom_torsion
_geom_torsion_site_symmetry_1
_geom_torsion_site_symmetry_2
_geom_torsion_site_symmetry_3
_geom_torsion_site_symmetry_4
_geom_torsion_publ_flag
C8 N1 C1 C2 1.7(13) . . . . ?
C12 N1 C1 C2 176.2(8) . . . . ?
N1 C1 C2 C3 -0.6(14) . . . . ?
N1 C1 C2 C10 178.4(8) . . . . ?
C1 C2 C3 O3 179.1(8) . . . . ?
C10 C2 C3 O3 0.2(13) . . . . ?
C1 C2 C3 C9 -0.3(12) . . . . ?
C10 C2 C3 C9 -179.2(7) . . . . ?
C9 C4 C5 F1 -176.6(7) . . . . ?
C9 C4 C5 C6 1.2(14) . . . . ?
C14 N2 C6 C7 -39.1(14) . . . . ?
C17 N2 C6 C7 131.8(10) . . . . ?
C14 N2 C6 C5 141.5(9) . . . . ?
C17 N2 C6 C5 -47.6(13) . . . . ?
F1 C5 C6 N2 -6.2(12) . . . . ?
C4 C5 C6 N2 176.1(9) . . . . ?
F1 C5 C6 C7 174.4(8) . . . . ?
C4 C5 C6 C7 -3.3(13) . . . . ?
C11 O4 C7 C6 -153.1(8) . . . . ?
C11 O4 C7 C8 26.4(12) . . . . ?
N2 C6 C7 O4 2.8(13) . . . . ?
C5 C6 C7 O4 -177.8(8) . . . . ?
N2 C6 C7 C8 -176.7(8) . . . . ?
C5 C6 C7 C8 2.7(13) . . . . ?
C1 N1 C8 C7 179.7(8) . . . . ?
C12 N1 C8 C7 5.1(12) . . . . ?
C1 N1 C8 C9 -1.9(12) . . . . ?
C12 N1 C8 C9 -176.4(7) . . . . ?
O4 C7 C8 N1 -1.1(13) . . . . ?
C6 C7 C8 N1 178.4(8) . . . . ?
O4 C7 C8 C9 -179.5(8) . . . . ?
C6 C7 C8 C9 -0.1(13) . . . . ?
C5 C4 C9 C8 1.6(12) . . . . ?
C5 C4 C9 C3 -180.0(8) . . . . ?
N1 C8 C9 C4 179.4(7) . . . . ?
C7 C8 C9 C4 -2.2(12) . . . . ?
N1 C8 C9 C3 1.0(12) . . . . ?
C7 C8 C9 C3 179.4(8) . . . . ?
O3 C3 C9 C4 2.3(12) . . . . ?
C2 C3 C9 C4 -178.3(8) . . . . ?
O3 C3 C9 C8 -179.4(8) . . . . ?
C2 C3 C9 C8 0.1(12) . . . . ?
C1 C2 C10 O1 -0.5(14) . . . . ?
C3 C2 C10 O1 178.4(9) . . . . ?
C1 C2 C10 O2 178.5(9) . . . . ?
C3 C2 C10 O2 -2.6(12) . . . . ?
C7 O4 C11 C12 -55.2(10) . . . . ?
C1 N1 C12 C11 154.2(8) . . . . ?
C8 N1 C12 C11 -31.3(11) . . . . ?
C1 N1 C12 C13 35.8(12) . . . . ?
C8 N1 C12 C13 -149.7(8) . . . . ?
O4 C11 C12 N1 56.2(10) . . . . ?
O4 C11 C12 C13 177.6(7) . . . . ?
C6 N2 C14 C15 118.0(12) . . . . ?
C17 N2 C14 C15 -53.7(14) . . . . ?
C18 N3 C15 C14 177.5(9) . . . . ?
C16 N3 C15 C14 -61.2(11) . . . . ?
N2 C14 C15 N3 57.4(14) . . . . ?
C15 N3 C16 C17 61.6(13) . . . . ?
C18 N3 C16 C17 -175.9(13) . . . . ?
C6 N2 C17 C16 -119.1(10) . . . . ?
C14 N2 C17 C16 52.8(12) . . . . ?
N3 C16 C17 N2 -56.5(13) . . . . ?
C26 N4 C19 C20 -2.9(13) . . . . ?
C30 N4 C19 C20 171.9(8) . . . . ?
N4 C19 C20 C21 -5.2(14) . . . . ?
N4 C19 C20 C28 177.1(7) . . . . ?
C19 C20 C21 O7 -174.7(8) . . . . ?
C28 C20 C21 O7 2.8(13) . . . . ?
C19 C20 C21 C27 7.2(12) . . . . ?
C28 C20 C21 C27 -175.2(7) . . . . ?
C27 C22 C23 F2 175.6(7) . . . . ?
C27 C22 C23 C24 -0.9(14) . . . . ?
C32 N5 C24 C25 40.3(13) . . . . ?
C35 N5 C24 C25 -132.3(10) . . . . ?
C32 N5 C24 C23 -137.0(9) . . . . ?
C35 N5 C24 C23 50.4(12) . . . . ?
C22 C23 C24 N5 -179.8(8) . . . . ?
F2 C23 C24 N5 3.6(12) . . . . ?
C22 C23 C24 C25 2.7(13) . . . . ?
F2 C23 C24 C25 -173.9(7) . . . . ?
C29 O8 C25 C24 -163.1(7) . . . . ?
C29 O8 C25 C26 21.8(11) . . . . ?
N5 C24 C25 O8 4.0(12) . . . . ?
C23 C24 C25 O8 -178.6(7) . . . . ?
N5 C24 C25 C26 179.1(8) . . . . ?
C23 C24 C25 C26 -3.5(12) . . . . ?
C19 N4 C26 C25 -174.2(7) . . . . ?
C30 N4 C26 C25 10.7(11) . . . . ?
C19 N4 C26 C27 8.6(12) . . . . ?
C30 N4 C26 C27 -166.5(7) . . . . ?
O8 C25 C26 N4 0.2(12) . . . . ?
C24 C25 C26 N4 -174.6(8) . . . . ?
O8 C25 C26 C27 177.5(8) . . . . ?
C24 C25 C26 C27 2.7(12) . . . . ?
C23 C22 C27 C26 -0.2(13) . . . . ?
C23 C22 C27 C21 -177.5(7) . . . . ?
N4 C26 C27 C22 176.5(7) . . . . ?
C25 C26 C27 C22 -0.7(12) . . . . ?
N4 C26 C27 C21 -6.1(12) . . . . ?
C25 C26 C27 C21 176.7(7) . . . . ?
O7 C21 C27 C22 -2.5(12) . . . . ?
C20 C21 C27 C22 175.6(8) . . . . ?
O7 C21 C27 C26 -179.9(8) . . . . ?
C20 C21 C27 C26 -1.7(11) . . . . ?
C19 C20 C28 O5 -1.4(14) . . . . ?
C21 C20 C28 O5 -179.1(10) . . . . ?
C19 C20 C28 O6 179.4(8) . . . . ?
C21 C20 C28 O6 1.7(12) . . . . ?
C25 O8 C29 C30 -53.4(9) . . . . ?
C19 N4 C30 C29 144.9(8) . . . . ?
C26 N4 C30 C29 -40.1(10) . . . . ?
C19 N4 C30 C31 21.4(12) . . . . ?
C26 N4 C30 C31 -163.7(8) . . . . ?
O8 C29 C30 N4 61.5(9) . . . . ?
O8 C29 C30 C31 -173.9(7) . . . . ?
C24 N5 C32 C33 -119.6(11) . . . . ?
C35 N5 C32 C33 53.5(14) . . . . ?
C36 N6 C33 C32 -176.9(9) . . . . ?
C34 N6 C33 C32 61.3(10) . . . . ?
N5 C32 C33 N6 -56.8(13) . . . . ?
C33 N6 C34 C35 -61.8(13) . . . . ?
C36 N6 C34 C35 175.6(12) . . . . ?
C24 N5 C35 C34 120.3(9) . . . . ?
C32 N5 C35 C34 -53.0(12) . . . . ?
N6 C34 C35 N5 56.0(14) . . . . ?
